data_7250871
loop_
_publ_author_name
'Shi, Huatian'
'Liao, Yuluan'
'Li, Lianxiang'
'Sun, Po'
'wei, Xianwen'
'Yu, Weibin'

_publ_section_title
;
 Synergistic ligand--guest engineering for topological and functional
 control in cobalt(ii)-based metal--organic frameworks
;
_journal_issue 42
_journal_name_full CrystEngComm
_journal_page_first 6894
_journal_page_last 6904
_journal_paper_doi 10.1039/D5CE00801H
_journal_volume 27
_journal_year 2025
_chemical_formula_moiety 'C66 H40 Co2 N2 O8, 0.5(C16 H10), 8[CH3OH]'
_chemical_formula_sum 'C82 H77 Co2 N2 O16'
_chemical_formula_weight 1464.31
_space_group_crystal_system tetragonal
_space_group_IT_number 137
_space_group_name_Hall '-P 4ac 2a'
_space_group_name_H-M_alt 'P 42/n m c :2'
_atom_sites_solution_hydrogens mixed
_audit_creation_date 2024-06-17
_audit_creation_method
; 
Olex2 1.5 
(compiled 2024.02.16 svn.r378c4104 for OlexSys, GUI svn.r6928) 
;
_audit_update_record
;
2025-07-24 deposited with the CCDC.	2025-09-17 downloaded from the CCDC.
;
_cell_angle_alpha 90
_cell_angle_beta 90
_cell_angle_gamma 90
_cell_formula_units_Z 4
_cell_length_a 15.243(2)
_cell_length_b 15.243(2)
_cell_length_c 45.096(7)
_cell_measurement_reflns_used 3781
_cell_measurement_temperature 296.15
_cell_measurement_theta_max 21.45
_cell_measurement_theta_min 2.25
_cell_volume 10478(3)
_computing_cell_refinement 'SAINT v8.34A (Bruker, 2013)'
_computing_data_collection 'Bruker APEX2'
_computing_data_reduction 'SAINT v8.34A (Bruker, 2013)'
_computing_molecular_graphics 'Olex2 1.5 (Dolomanov et al., 2009)'
_computing_publication_material 'Olex2 1.5 (Dolomanov et al., 2009)'
_computing_structure_refinement 'XL  (Sheldrick, 2008)'
_computing_structure_solution 'SHELXT 2014/4 (Sheldrick, 2014)'
_diffrn_ambient_temperature 296.15
_diffrn_measured_fraction_theta_full 0.992
_diffrn_measured_fraction_theta_max 0.991
_diffrn_measurement_device_type 'Bruker APEX-II CCD'
_diffrn_measurement_method '\f and \w scans'
_diffrn_radiation_type MoK\a
_diffrn_radiation_wavelength 0.71073
_diffrn_reflns_av_R_equivalents 0.1208
_diffrn_reflns_av_unetI/netI 0.0621
_diffrn_reflns_Laue_measured_fraction_full 0.992
_diffrn_reflns_Laue_measured_fraction_max 0.991
_diffrn_reflns_limit_h_max 18
_diffrn_reflns_limit_h_min -18
_diffrn_reflns_limit_k_max 17
_diffrn_reflns_limit_k_min -18
_diffrn_reflns_limit_l_max 23
_diffrn_reflns_limit_l_min -54
_diffrn_reflns_number 43693
_diffrn_reflns_point_group_measured_fraction_full 0.992
_diffrn_reflns_point_group_measured_fraction_max 0.991
_diffrn_reflns_theta_full 25.242
_diffrn_reflns_theta_max 25.463
_diffrn_reflns_theta_min 2.094
_diffrn_source_current 30.0
_diffrn_source_power 1.5
_diffrn_source_voltage 50.0
_diffrn_standards_number 0
_exptl_absorpt_coefficient_mu 0.365
_exptl_absorpt_correction_T_max 0.7452
_exptl_absorpt_correction_T_min 0.4861
_exptl_absorpt_correction_type multi-scan
_exptl_absorpt_process_details
; 
SADABS-2014/5 (Bruker,2014/5) was used for absorption correction. 
wR2(int) was 0.0921 before and 0.0588 after correction. 
The Ratio of minimum to maximum transmission is 0.6523. 
The \l/2 correction factor is 0.00150. 
;
_exptl_crystal_colour 'metallic dark black'
_exptl_crystal_colour_lustre metallic
_exptl_crystal_colour_modifier dark
_exptl_crystal_colour_primary black
_exptl_crystal_density_diffrn 0.928
_exptl_crystal_description block
_exptl_crystal_F_000 3060
_exptl_crystal_size_max 0.25
_exptl_crystal_size_mid 0.23
_exptl_crystal_size_min 0.2
_refine_diff_density_max 0.661
_refine_diff_density_min -0.695
_refine_diff_density_rms 0.098
_refine_ls_extinction_method none
_refine_ls_goodness_of_fit_ref 1.084
_refine_ls_hydrogen_treatment constr
_refine_ls_matrix_type full
_refine_ls_number_parameters 389
_refine_ls_number_reflns 5222
_refine_ls_number_restraints 1369
_refine_ls_restrained_S_all 1.008
_refine_ls_R_factor_all 0.1747
_refine_ls_R_factor_gt 0.1285
_refine_ls_shift/su_max 0.001
_refine_ls_shift/su_mean 0.000
_refine_ls_structure_factor_coef Fsqd
_refine_ls_weighting_details 'w=1/[\s^2^(Fo^2^)+(0.0100P)^2^+80.0000P] where P=(Fo^2^+2Fc^2^)/3'
_refine_ls_weighting_scheme calc
_refine_ls_wR_factor_gt 0.2556
_refine_ls_wR_factor_ref 0.2800
_reflns_Friedel_coverage 0.000
_reflns_number_gt 2898
_reflns_number_total 5222
_reflns_threshold_expression 'I > 2\s(I)'
_cod_data_source_file d5ce00801h2.cif
_cod_data_source_block Pyrene@T-MOF-1
_cod_depositor_comments 'Adding full bibliography for 7250870--7250873.cif.'
_cod_original_sg_symbol_H-M 'P 42/n m c'
_cod_database_code 7250871
_shelx_shelxl_version_number 2018/3
_shelx_space_group_comment
; 
The symmetry employed for this shelxl refinement is uniquely defined 
by the following loop, which should always be used as a source of 
symmetry information in preference to the above space-group names. 
They are only intended as comments. 
;
_shelx_estimated_absorpt_t_max 0.931
_shelx_estimated_absorpt_t_min 0.914
_olex2_refinement_description
; 
1. Fixed Uiso 
 At 1.2 times of: 
  All C(H) groups 
2. Restrained distances 
 C1A-C1B = C1B-C1C = C1H-C1I = C1I-C1J 
 1.4 with sigma of 0.02 
 C1A-C1N = C1C-C1D = C1G-C1H = C1J-C1K 
 1.41 with sigma of 0.02 
 C1D-C1O = C1D-C1E = C1F-C1G = C1G-C1P = C1K-C1L = C1K-C1P = C1M-C1N = C1N-C1O 
 1.44 with sigma of 0.02 
 C1E-C1F = C1L-C1M 
 1.38 with sigma of 0.02 
 C1O-C1P 
 1.43 with sigma of 0.02 
 C20-C19 = C21-C20 = C22-C21 = C23-C22 = C24-C23 = C24-C19 = C13-C12 = C14-C13 
 = C15-C14 = C16-C15 = C17-C16 = C17-C12 = C34-C29 = C34-C33 = C33-C32 = C32- 
 C31 = C31-C30 = C30-C29 = C29-C28 = C35-C34 = C27-C26 = C26-C25 = C11-C10 = C9- 
 C10 = C8-C7 = C7-C2 = C2-C1 = C3-C2 = C4-C3 = C5-C4 = C6-C5 = C7-C6 
 1.39 with sigma of 0.001 
 C28-C27 
 1.53 with sigma of 0.001 
 C1A-C1C = C1H-C1J 
 2.44 with sigma of 0.04 
 C1A-C1M = C1C-C1E = C1F-C1H = C1J-C1L 
 2.5 with sigma of 0.04 
 C1A-C1O = C1C-C1O = C1D-C1F = C1E-C1G = C1J-C1P = C1K-C1M = C1L-C1N 
 2.46 with sigma of 0.04 
 C1B-C1D = C1G-C1I = C1I-C1K 
 2.45 with sigma of 0.04 
 C1D-C1N = C1D-C1P = C1G-C1K = C1G-C1O = C1K-C1O = C1N-C1P 
 2.49 with sigma of 0.04 
 C1F-C1P = C1M-C1O 
 2.48 with sigma of 0.04 
 C1A-C1B \\sim C1B-C1C \\sim C1C-C1D \\sim C1D-C1E \\sim C1E-C1F \\sim C1F-C1G 
\\sim C1G-C1H \\sim C1H-C1I 
 \\sim C1I-C1J \\sim C1J-C1K \\sim C1K-C1L \\sim C1L-C1M \\sim C1M-C1N \\sim 
C1N-C1A \\sim C1N-C1O \\sim C1O- 
 C1D \\sim C1O-C1P \\sim C1P-C1G \\sim C1P-C1K 
 with sigma of 0.02 
 C1A-C1C \\sim C1A-C1O \\sim C1D-C1B \\sim C1D-C1N \\sim C1C-C1O \\sim C1B-C1N 
\\sim C1E-C1G \\sim C1E-C1O 
 \\sim C1P-C1F \\sim C1F-C1D \\sim C1D-C1P \\sim C1G-C1O \\sim C1G-C1I \\sim 
C1G-C1K \\sim C1I-C1K \\sim C1H- 
 C1J \\sim C1H-C1P \\sim C1J-C1P \\sim C1L-C1N \\sim C1L-C1P \\sim C1N-C1P 
\\sim C1M-C1O \\sim C1K-C1O ~ 
 C1K-C1M 
 with sigma of 0.04 
3. Restrained planarity 
 C1A, C1B, C1C, C1D, C1E, C1F, C1G, C1H, C1I, C1J, C1K, C1L, C1M, C1N, C1O, C1P 
 with sigma of 0.1 
4. Rigid bond restraints 
 All non-hydrogen atoms 
 with sigma for 1-2 distances of 0.01 and sigma for 1-3 distances of 0.01 
5. Uiso/Uaniso restraints and constraints 
All non-hydrogen atoms have similar U: within 2A with sigma of 0.01 and sigma 
for terminal atoms of 0.02 within 2A 
C1A \\sim C1B \\sim C1C \\sim C1D \\sim C1E \\sim C1F \\sim C1G \\sim C1H \\sim 
C1I \\sim C1J \\sim C1K \\sim C1L \\sim C1M \\sim C1N \\sim C1O \\sim C1P: 
within 2A with sigma of 0.04 and sigma for terminal atoms of 0.08 within 2A 
Uanis(C27) \\sim Ueq, Uanis(C28) \\sim Ueq, Uanis(C29) \\sim Ueq, Uanis(C34) 
\\sim Ueq, Uanis(C35) \\sim Ueq, Uanis(C33) \\sim Ueq, Uanis(C26) \\sim Ueq, 
Uanis(C25) \\sim Ueq, Uanis(C30) \\sim Ueq, Uanis(C31) \\sim Ueq, Uanis(C32) 
\\sim Ueq: with sigma of 0.01 and sigma for terminal atoms of 0.02 
Uanis(C1B) \\sim Ueq, Uanis(C1A) \\sim Ueq, Uanis(C1N) \\sim Ueq, Uanis(C1C) 
\\sim Ueq, Uanis(C1M) \\sim Ueq, Uanis(C1O) \\sim Ueq, Uanis(C1D) \\sim Ueq, 
Uanis(C1L) \\sim Ueq, Uanis(C1P) \\sim Ueq, Uanis(C1E) \\sim Ueq, Uanis(C1K) 
\\sim Ueq, Uanis(C1G) \\sim Ueq, Uanis(C1F) \\sim Ueq, Uanis(C1J) \\sim Ueq, 
Uanis(C1H) \\sim Ueq, Uanis(C1I) \\sim Ueq: with sigma of 0.005 and sigma for 
terminal atoms of 0.01 
6. Rigid body (RIGU) restrains 
 C1A, C1B, C1C, C1D, C1E, C1F, C1G, C1H, C1I, C1J, C1K, C1L, C1M, C1N, C1O, C1P 
 with sigma for 1-2 distances of 0.004 and sigma for 1-3 distances of 0.004 
7. Others 
 Fixed Sof: C1A(0.125) H1A(0.125) C1B(0.125) H1B(0.125) C1C(0.125) H1C(0.125) 
 C1D(0.125) C1E(0.125) H1E(0.125) C1F(0.125) H1F(0.125) C1G(0.125) C1H(0.125) 
 H1H(0.125) C1I(0.125) H1I(0.125) C1J(0.125) H1J(0.125) C1K(0.125) C1L(0.125) 
 H1L(0.125) C1M(0.125) H1M(0.125) C1N(0.125) C1O(0.125) C1P(0.125) 
8.a Riding coordinates: 
 C3(H3), C4(H4), C5(H5), C6(H6), C13(H13), C14(H14), C16(H16), C17(H17), 
 C23(H23), C24(H24), C30(H30), C33(H33) 
8.b Aromatic/amide H refined with riding coordinates: 
 C10(H10), C11(H11), C20(H20), C21(H21), C25(H25), C26(H26), C31(H31), 
 C32(H32), C1A(H1A), C1B(H1B), C1C(H1C), C1E(H1E), C1F(H1F), C1H(H1H), C1I(H1I), 
  C1J(H1J), C1L(H1L), C1M(H1M) 
;
_smtbx_masks_special_details
; 
A solvent mask was calculated and 570 electrons were 
found in a volume of 4594\%A^3^ in 1 void per unit cell. 
This is consistent with the presence of 
16[CH3OH] per formula unit 
which account for 576 electrons 
per unit cell. 
;
_smtbx_masks_void_probe_radius 1.2
_smtbx_masks_void_truncation_radius 1.2
_olex2_submission_special_instructions 'No special instructions were received'

loop_
_space_group_symop_operation_xyz
'x, y, z'
'-y+1/2, x, z+1/2'
'-x+1/2, -y+1/2, z'
'y, -x+1/2, z+1/2'
'x+1/2, -y, -z'
'y+1/2, x+1/2, -z+1/2'
'-x, y+1/2, -z'
'-y, -x, -z+1/2'
'-x, -y, -z'
'y-1/2, -x, -z-1/2'
'x-1/2, y-1/2, -z'
'-y, x-1/2, -z-1/2'
'-x-1/2, y, z'
'-y-1/2, -x-1/2, z-1/2'
'x, -y-1/2, z'
'y, x, z-1/2'

loop_
_atom_site_label
_atom_site_type_symbol
_atom_site_fract_x
_atom_site_fract_y
_atom_site_fract_z
_atom_site_U_iso_or_equiv
_atom_site_adp_type
_atom_site_occupancy
_atom_site_site_symmetry_order
_atom_site_calc_flag
_atom_site_refinement_flags_posn
_atom_site_refinement_flags_adp
_atom_site_refinement_flags_occupancy
_atom_site_disorder_assembly
_atom_site_disorder_group
Co1 Co 0.250000 0.250000 0.67023(3) 0.0397(5) Uani 1 4 d S TU P . .
Co2 Co 0.250000 0.250000 0.60954(3) 0.0412(5) Uani 1 4 d S TU P . .
O1 O 0.250000 0.3829(5) 0.66530(16) 0.070(2) Uani 1 2 d S TU P . .
O2 O 0.250000 0.3806(5) 0.61563(15) 0.071(2) Uani 1 2 d S TU P . .
O3 O 0.3801(4) 0.250000 0.66374(14) 0.0614(19) Uani 1 2 d S TU P . .
O4 O 0.3813(4) 0.250000 0.61477(14) 0.0639(19) Uani 1 2 d S TU P . .
N1 N 0.250000 0.250000 0.7166(2) 0.060(3) Uani 1 4 d S TU P . .
N2 N 0.250000 0.250000 0.5648(2) 0.057(3) Uani 1 4 d S TU P . .
C1 C 0.250000 0.250000 0.8725(2) 0.077(4) Uani 1 4 d DS TU P . .
C2 C 0.250000 0.3295(4) 0.85740(13) 0.082(3) Uani 1 2 d DS TU P . .
C3 C 0.250000 0.4093(5) 0.8724(2) 0.094(3) Uani 1 2 d DS TU P . .
H3 H 0.250000 0.410184 0.892942 0.113 Uiso 1 2 d R U P . .
C4 C 0.250000 0.4890(7) 0.85743(18) 0.109(3) Uani 1 2 d DS TU P . .
H4 H 0.250000 0.542374 0.867431 0.130 Uiso 1 2 d R U P . .
C5 C 0.250000 0.4904(7) 0.82661(18) 0.106(3) Uani 1 2 d DS TU P . .
H5 H 0.250000 0.543533 0.816487 0.127 Uiso 1 2 d R U P . .
C6 C 0.250000 0.4099(5) 0.8121(2) 0.094(3) Uani 1 2 d DS TU P . .
H6 H 0.250000 0.411533 0.791493 0.113 Uiso 1 2 d R U P . .
C7 C 0.250000 0.3294(4) 0.82656(13) 0.080(3) Uani 1 2 d DS TU P . .
C8 C 0.250000 0.250000 0.8114(2) 0.072(3) Uani 1 4 d DS TU P . .
C9 C 0.250000 0.250000 0.7782(2) 0.069(3) Uani 1 4 d DS TU P . .
C10 C 0.3274(4) 0.250000 0.76189(14) 0.083(3) Uani 1 2 d DS TU P . .
H10 H 0.381380 0.250000 0.771471 0.100 Uiso 1 2 calc R U P . .
C11 C 0.3231(8) 0.250000 0.73111(15) 0.078(3) Uani 1 2 d DS TU P . .
H11 H 0.375323 0.250000 0.720437 0.094 Uiso 1 2 calc R U P . .
C12 C 0.5146(5) 0.250000 0.63891(15) 0.059(2) Uani 1 2 d DS TU P . .
C13 C 0.5620(5) 0.250000 0.66522(18) 0.071(3) Uani 1 2 d DS TU P . .
H13 H 0.531187 0.250000 0.683026 0.085 Uiso 1 2 d R U P . .
C14 C 0.6532(5) 0.250000 0.66502(19) 0.077(3) Uani 1 2 d DS TU P . .
H14 H 0.682621 0.250000 0.683041 0.092 Uiso 1 2 d R U P . .
C15 C 0.7010(5) 0.250000 0.63879(16) 0.070(3) Uani 1 2 d DS TU P . .
C16 C 0.6538(4) 0.250000 0.61242(18) 0.078(3) Uani 1 2 d DS TU P . .
H16 H 0.682791 0.250000 0.594327 0.093 Uiso 1 2 d R U P . .
C17 C 0.5626(5) 0.250000 0.61273(18) 0.075(3) Uani 1 2 d DS TU P . .
H17 H 0.532195 0.250000 0.594857 0.090 Uiso 1 2 d R U P . .
C18 C 0.250000 0.4198(8) 0.6405(2) 0.061(2) Uani 1 2 d S TU P . .
C19 C 0.250000 0.5168(6) 0.64049(16) 0.069(2) Uani 1 2 d DS TU P . .
C20 C 0.250000 0.5644(5) 0.6668(2) 0.084(3) Uani 1 2 d DS TU P . .
H20 H 0.250000 0.535078 0.684878 0.101 Uiso 1 2 calc R U P . .
C21 C 0.250000 0.6555(5) 0.66615(19) 0.085(3) Uani 1 2 d DS TU P . .
H21 H 0.250000 0.684862 0.684230 0.102 Uiso 1 2 calc R U P . .
C22 C 0.250000 0.7061(6) 0.64050(15) 0.072(3) Uani 1 2 d DS TU P . .
C23 C 0.250000 0.6558(6) 0.6148(2) 0.089(3) Uani 1 2 d DS TU P . .
H23 H 0.250000 0.685325 0.596821 0.107 Uiso 1 2 d R U P . .
C24 C 0.250000 0.5647(6) 0.61427(19) 0.084(3) Uani 1 2 d DS TU P . .
H24 H 0.250000 0.533708 0.596460 0.101 Uiso 1 2 d R U P . .
C25 C 0.1757(8) 0.250000 0.54910(17) 0.072(3) Uani 1 2 d DS TU P . .
H25 H 0.123023 0.250000 0.559483 0.086 Uiso 1 2 calc R U P . .
C26 C 0.1720(4) 0.250000 0.51831(16) 0.082(3) Uani 1 2 d DS TU P . .
H26 H 0.118207 0.250000 0.508551 0.099 Uiso 1 2 calc R U P . .
C27 C 0.250000 0.250000 0.5024(2) 0.077(3) Uani 1 4 d DS TU P . .
C28 C 0.250000 0.250000 0.4684(2) 0.078(3) Uani 1 4 d DS TU P . .
C29 C 0.250000 0.3294(4) 0.45324(15) 0.084(3) Uani 1 2 d DS TU P . .
C30 C 0.250000 0.4089(5) 0.4683(3) 0.097(3) Uani 1 2 d DS TU P . .
H30 H 0.250000 0.409418 0.488913 0.116 Uiso 1 2 d R U P . .
C31 C 0.250000 0.4891(8) 0.4537(2) 0.109(3) Uani 1 2 d DS TU P . .
H31 H 0.250000 0.541727 0.464100 0.130 Uiso 1 2 calc R U P . .
C32 C 0.250000 0.4880(8) 0.4228(2) 0.110(3) Uani 1 2 d DS TU P . .
H32 H 0.250000 0.540419 0.412264 0.132 Uiso 1 2 calc R U P . .
C33 C 0.250000 0.4083(6) 0.4078(3) 0.096(3) Uani 1 2 d DS TU P . .
H33 H 0.250000 0.408856 0.387238 0.115 Uiso 1 2 d R U P . .
C34 C 0.250000 0.3280(5) 0.42241(15) 0.082(3) Uani 1 2 d DS TU P . .
C35 C 0.250000 0.250000 0.4064(3) 0.073(3) Uani 1 4 d DS TU P . .
C36 C 0.4201(6) 0.250000 0.6390(2) 0.054(2) Uani 1 2 d S TU P . .
C1A C 0.0348(19) 0.529(3) 0.5472(9) 0.104(7) Uani 0.125 1 d D U P A -1
H1A H 0.003025 0.477327 0.549789 0.125 Uiso 0.125 1 calc R U P A -1
C1B C -0.0081(19) 0.611(3) 0.5476(10) 0.105(7) Uani 0.125 1 d D U P A -1
H1B H -0.068948 0.612578 0.548744 0.126 Uiso 0.125 1 calc R U P A -1
C1C C 0.039(2) 0.690(3) 0.5462(9) 0.105(7) Uani 0.125 1 d D U P A -1
H1C H 0.009796 0.743631 0.546706 0.126 Uiso 0.125 1 calc R U P A -1
C1D C 0.1323(19) 0.688(2) 0.5440(12) 0.105(7) Uani 0.125 1 d D U P A -1
C1E C 0.183(2) 0.7668(19) 0.5432(11) 0.106(7) Uani 0.125 1 d D U P A -1
H1E H 0.154612 0.820774 0.544352 0.128 Uiso 0.125 1 calc R U P A -1
C1F C 0.275(2) 0.7637(18) 0.5405(10) 0.106(7) Uani 0.125 1 d D U P A -1
H1F H 0.306449 0.815483 0.538977 0.128 Uiso 0.125 1 calc R U P A -1
C1G C 0.3193(19) 0.6811(19) 0.5402(12) 0.107(7) Uani 0.125 1 d D U P A -1
C1H C 0.412(2) 0.677(3) 0.5398(13) 0.108(7) Uani 0.125 1 d D U P A -1
H1H H 0.445213 0.727841 0.538196 0.129 Uiso 0.125 1 calc R U P A -1
C1I C 0.4558(19) 0.595(3) 0.5417(14) 0.107(7) Uani 0.125 1 d D U P A -1
H1I H 0.516629 0.592691 0.543002 0.128 Uiso 0.125 1 calc R U P A -1
C1J C 0.407(2) 0.516(3) 0.5416(13) 0.106(7) Uani 0.125 1 d D U P A -1
H1J H 0.435499 0.462160 0.543182 0.128 Uiso 0.125 1 calc R U P A -1
C1K C 0.3141(19) 0.5193(19) 0.5392(11) 0.106(7) Uani 0.125 1 d D U P A -1
C1L C 0.264(2) 0.4408(19) 0.5427(10) 0.106(7) Uani 0.125 1 d D U P A -1
H1L H 0.292246 0.386818 0.543244 0.128 Uiso 0.125 1 calc R U P A -1
C1M C 0.172(2) 0.4443(19) 0.5452(12) 0.106(7) Uani 0.125 1 d D U P A -1
H1M H 0.140520 0.392927 0.548479 0.127 Uiso 0.125 1 calc R U P A -1
C1N C 0.1270(19) 0.526(2) 0.5429(12) 0.105(7) Uani 0.125 1 d D U P A -1
C1O C 0.1763(16) 0.6053(18) 0.5415(11) 0.105(7) Uani 0.125 1 d D U P A -1
C1P C 0.2697(16) 0.6016(17) 0.5410(10) 0.106(7) Uani 0.125 1 d D U P A -1

loop_
_atom_site_aniso_label
_atom_site_aniso_U_11
_atom_site_aniso_U_22
_atom_site_aniso_U_33
_atom_site_aniso_U_23
_atom_site_aniso_U_13
_atom_site_aniso_U_12
Co1 0.0345(10) 0.0611(12) 0.0234(7) 0.000 0.000 0.000
Co2 0.0264(9) 0.0709(14) 0.0263(7) 0.000 0.000 0.000
O1 0.095(5) 0.056(4) 0.059(4) -0.003(3) 0.000 0.000
O2 0.095(5) 0.068(4) 0.049(3) -0.004(3) 0.000 0.000
O3 0.035(3) 0.107(5) 0.042(3) 0.000 0.004(3) 0.000
O4 0.026(3) 0.121(6) 0.045(3) 0.000 -0.001(3) 0.000
N1 0.032(5) 0.124(8) 0.025(4) 0.000 0.000 0.000
N2 0.038(5) 0.108(8) 0.027(4) 0.000 0.000 0.000
C1 0.125(10) 0.086(7) 0.020(5) 0.000 0.000 0.000
C2 0.135(7) 0.087(5) 0.025(4) -0.005(4) 0.000 0.000
C3 0.156(8) 0.091(6) 0.035(4) -0.006(4) 0.000 0.000
C4 0.179(8) 0.095(6) 0.052(5) -0.001(5) 0.000 0.000
C5 0.176(8) 0.101(6) 0.042(5) 0.006(5) 0.000 0.000
C6 0.152(8) 0.095(6) 0.036(4) 0.008(4) 0.000 0.000
C7 0.130(6) 0.093(5) 0.018(3) 0.003(3) 0.000 0.000
C8 0.105(7) 0.097(6) 0.014(4) 0.000 0.000 0.000
C9 0.081(7) 0.110(8) 0.015(4) 0.000 0.000 0.000
C10 0.075(6) 0.146(8) 0.029(4) 0.000 -0.008(4) 0.000
C11 0.054(5) 0.150(8) 0.030(4) 0.000 -0.002(4) 0.000
C12 0.027(3) 0.105(6) 0.043(4) 0.000 -0.002(3) 0.000
C13 0.035(4) 0.129(7) 0.049(4) 0.000 0.002(4) 0.000
C14 0.035(4) 0.139(7) 0.056(4) 0.000 -0.012(4) 0.000
C15 0.026(4) 0.128(7) 0.057(5) 0.000 -0.003(4) 0.000
C16 0.029(4) 0.151(7) 0.053(4) 0.000 0.003(4) 0.000
C17 0.028(4) 0.145(7) 0.052(4) 0.000 -0.002(4) 0.000
C18 0.073(5) 0.063(4) 0.048(4) 0.000(3) 0.000 0.000
C19 0.104(6) 0.064(4) 0.041(4) 0.000(4) 0.000 0.000
C20 0.144(7) 0.062(5) 0.046(4) 0.003(4) 0.000 0.000
C21 0.152(8) 0.060(5) 0.042(4) 0.006(4) 0.000 0.000
C22 0.122(7) 0.063(5) 0.031(4) -0.001(4) 0.000 0.000
C23 0.150(8) 0.074(5) 0.044(4) 0.000(5) 0.000 0.000
C24 0.140(7) 0.072(5) 0.041(4) -0.004(4) 0.000 0.000
C25 0.048(5) 0.118(6) 0.051(4) 0.000 -0.006(4) 0.000
C26 0.072(5) 0.118(6) 0.057(4) 0.000 -0.005(4) 0.000
C27 0.073(6) 0.103(6) 0.056(5) 0.000 0.000 0.000
C28 0.081(6) 0.094(5) 0.059(5) 0.000 0.000 0.000
C29 0.100(5) 0.093(5) 0.060(4) -0.002(4) 0.000 0.000
C30 0.115(6) 0.100(5) 0.075(5) -0.007(4) 0.000 0.000
C31 0.132(6) 0.103(5) 0.091(5) -0.006(5) 0.000 0.000
C32 0.136(6) 0.103(5) 0.092(5) 0.002(5) 0.000 0.000
C33 0.116(6) 0.097(5) 0.076(5) 0.005(4) 0.000 0.000
C34 0.094(5) 0.090(5) 0.061(4) 0.004(4) 0.000 0.000
C35 0.075(7) 0.088(6) 0.056(6) 0.000 0.000 0.000
C36 0.029(3) 0.093(5) 0.040(4) 0.000 0.000(3) 0.000
C1A 0.104(8) 0.104(8) 0.103(8) -0.001(4) 0.000(4) 0.000(4)
C1B 0.104(8) 0.106(8) 0.104(8) -0.001(4) 0.001(4) 0.000(3)
C1C 0.105(8) 0.105(8) 0.105(8) 0.000(4) 0.000(4) 0.001(4)
C1D 0.105(7) 0.106(7) 0.105(8) 0.001(4) 0.000(4) 0.000(3)
C1E 0.106(8) 0.106(8) 0.106(8) 0.000(4) 0.000(4) 0.000(4)
C1F 0.106(8) 0.107(8) 0.106(8) 0.000(4) 0.000(4) -0.001(4)
C1G 0.107(7) 0.107(7) 0.106(8) 0.000(4) 0.000(4) 0.000(3)
C1H 0.108(8) 0.108(8) 0.107(8) 0.000(4) 0.000(4) 0.000(4)
C1I 0.107(8) 0.108(8) 0.107(8) 0.000(4) 0.001(4) 0.000(3)
C1J 0.107(8) 0.107(8) 0.106(8) 0.000(4) 0.001(4) 0.000(4)
C1K 0.106(7) 0.106(7) 0.105(8) 0.000(4) 0.000(4) 0.000(3)
C1L 0.106(8) 0.107(8) 0.107(8) 0.000(4) 0.000(4) 0.000(4)
C1M 0.106(8) 0.106(8) 0.106(8) -0.001(4) 0.000(4) 0.000(4)
C1N 0.105(7) 0.106(7) 0.104(8) -0.001(4) -0.001(4) 0.000(3)
C1O 0.105(7) 0.106(7) 0.105(8) 0.001(4) 0.000(4) 0.000(3)
C1P 0.106(7) 0.107(7) 0.105(8) 0.001(4) 0.000(4) 0.000(3)

loop_
_atom_type_symbol
_atom_type_description
_atom_type_scat_dispersion_real
_atom_type_scat_dispersion_imag
_atom_type_scat_source
C C 0.0033 0.0016 'International Tables Vol C Tables 4.2.6.8 and 6.1.1.4'
H H 0.0000 0.0000 'International Tables Vol C Tables 4.2.6.8 and 6.1.1.4'
Co Co 0.3494 0.9721 'International Tables Vol C Tables 4.2.6.8 and 6.1.1.4'
N N 0.0061 0.0033 'International Tables Vol C Tables 4.2.6.8 and 6.1.1.4'
O O 0.0106 0.0060 'International Tables Vol C Tables 4.2.6.8 and 6.1.1.4'

loop_
_geom_angle_atom_site_label_1
_geom_angle_atom_site_label_2
_geom_angle_atom_site_label_3
_geom_angle
_geom_angle_site_symmetry_1
_geom_angle_site_symmetry_3
_geom_angle_publ_flag
O1 Co1 Co2 83.7(2) . . ?
O1 Co1 Co2 83.7(2) 3 . ?
O1 Co1 O1 167.5(4) 3 . ?
O1 Co1 N1 96.3(2) 3 . ?
O1 Co1 N1 96.3(2) . . ?
O3 Co1 Co2 81.61(18) 3 . ?
O3 Co1 Co2 81.61(18) . . ?
O3 Co1 O1 89.09(4) 3 3 ?
O3 Co1 O1 89.09(4) . . ?
O3 Co1 O1 89.09(4) . 3 ?
O3 Co1 O1 89.09(4) 3 . ?
O3 Co1 O3 163.2(4) 3 . ?
O3 Co1 N1 98.39(18) 3 . ?
O3 Co1 N1 98.39(18) . . ?
N1 Co1 Co2 180.0 . . ?
O2 Co2 Co1 82.1(2) 3 . ?
O2 Co2 Co1 82.1(2) . . ?
O2 Co2 O2 164.3(4) . 3 ?
O2 Co2 O4 89.08(3) . 3 ?
O2 Co2 O4 89.08(3) 3 . ?
O2 Co2 O4 89.08(4) 3 3 ?
O2 Co2 O4 89.08(3) . . ?
O2 Co2 N2 97.9(2) . . ?
O2 Co2 N2 97.9(2) 3 . ?
O4 Co2 Co1 83.28(19) . . ?
O4 Co2 Co1 83.28(19) 3 . ?
O4 Co2 O4 166.6(4) 3 . ?
O4 Co2 N2 96.72(19) 3 . ?
O4 Co2 N2 96.72(19) . . ?
N2 Co2 Co1 180.0 . . ?
C18 O1 Co1 123.0(7) . . ?
C18 O2 Co2 125.9(7) . . ?
C36 O3 Co1 127.0(6) . . ?
C36 O4 Co2 125.1(6) . . ?
C11 N1 Co1 120.3(5) . . ?
C11 N1 Co1 120.3(5) 3 . ?
C11 N1 C11 119.3(11) . 3 ?
C25 N2 Co2 121.9(5) 3 . ?
C25 N2 Co2 121.9(5) . . ?
C25 N2 C25 116.1(11) 3 . ?
C2 C1 C2 121.4(10) . 3 ?
C2 C1 C35 119.3(5) 3 2 ?
C2 C1 C35 119.3(5) . 2 ?
C1 C2 C7 119.2(8) . . ?
C3 C2 C1 121.6(6) . . ?
C3 C2 C7 119.1(6) . . ?
C2 C3 H3 119.9 . . ?
C4 C3 C2 121.9(9) . . ?
C4 C3 H3 118.1 . . ?
C3 C4 H4 122.0 . . ?
C3 C4 C5 119.8(10) . . ?
C5 C4 H4 118.2 . . ?
C4 C5 H5 120.2 . . ?
C6 C5 C4 117.3(10) . . ?
C6 C5 H5 122.5 . . ?
C5 C6 H6 116.6 . . ?
C5 C6 C7 123.9(9) . . ?
C7 C6 H6 119.5 . . ?
C6 C7 C2 117.9(6) . . ?
C6 C7 C8 122.5(6) . . ?
C8 C7 C2 119.6(8) . . ?
C7 C8 C7 121.1(10) 3 . ?
C7 C8 C9 119.5(5) 3 . ?
C7 C8 C9 119.5(5) . . ?
C10 C9 C8 122.0(5) 3 . ?
C10 C9 C8 122.0(5) . . ?
C10 C9 C10 116.0(11) . 3 ?
C9 C10 H10 120.3 . . ?
C11 C10 C9 119.3(10) . . ?
C11 C10 H10 120.3 . . ?
N1 C11 C10 123.0(10) . . ?
N1 C11 H11 118.5 . . ?
C10 C11 H11 118.5 . . ?
C13 C12 C36 121.2(7) . . ?
C17 C12 C13 116.8(8) . . ?
C17 C12 C36 122.0(7) . . ?
C12 C13 H13 118.3 . . ?
C14 C13 C12 121.0(8) . . ?
C14 C13 H13 120.7 . . ?
C13 C14 H14 118.6 . . ?
C13 C14 C15 122.0(8) . . ?
C15 C14 H14 119.4 . . ?
C14 C15 C15 121.6(5) . 3_655 ?
C14 C15 C16 117.2(8) . . ?
C16 C15 C15 121.2(5) . 3_655 ?
C15 C16 H16 120.4 . . ?
C15 C16 C17 120.6(8) . . ?
C17 C16 H16 119.0 . . ?
C12 C17 C16 122.4(8) . . ?
C12 C17 H17 118.3 . . ?
C16 C17 H17 119.3 . . ?
O1 C18 O2 125.3(11) . . ?
O1 C18 C19 116.7(9) . . ?
O2 C18 C19 118.0(9) . . ?
C20 C19 C18 121.4(8) . . ?
C24 C19 C18 121.7(8) . . ?
C24 C19 C20 116.9(9) . . ?
C19 C20 H20 119.9 . . ?
C21 C20 C19 120.3(10) . . ?
C21 C20 H20 119.9 . . ?
C20 C21 H21 117.6 . . ?
C20 C21 C22 124.9(10) . . ?
C22 C21 H21 117.6 . . ?
C22 C22 C21 123.7(5) 3_565 . ?
C22 C22 C23 123.5(5) 3_565 . ?
C23 C22 C21 112.8(9) . . ?
C22 C23 H23 117.5 . . ?
C22 C23 C24 124.5(10) . . ?
C24 C23 H23 118.0 . . ?
C19 C24 C23 120.7(10) . . ?
C19 C24 H24 117.9 . . ?
C23 C24 H24 121.4 . . ?
N2 C25 H25 117.8 . . ?
N2 C25 C26 124.3(10) . . ?
C26 C25 H25 117.8 . . ?
C25 C26 H26 120.6 . . ?
C25 C26 C27 118.8(10) . . ?
C27 C26 H26 120.6 . . ?
C26 C27 C26 117.7(11) 3 . ?
C26 C27 C28 121.1(5) 3 . ?
C26 C27 C28 121.1(5) . . ?
C29 C28 C27 119.5(5) 3 . ?
C29 C28 C27 119.5(5) . . ?
C29 C28 C29 120.9(10) . 3 ?
C30 C29 C28 121.2(7) . . ?
C30 C29 C34 120.1(7) . . ?
C34 C29 C28 118.7(8) . . ?
C29 C30 H30 119.7 . . ?
C31 C30 C29 122.3(11) . . ?
C31 C30 H30 117.9 . . ?
C30 C31 H31 121.1 . . ?
C30 C31 C32 117.7(12) . . ?
C32 C31 H31 121.1 . . ?
C31 C32 H32 120.1 . . ?
C33 C32 C31 119.8(13) . . ?
C33 C32 H32 120.1 . . ?
C32 C33 H33 118.6 . . ?
C32 C33 C34 122.7(11) . . ?
C34 C33 H33 118.7 . . ?
C33 C34 C29 117.4(8) . . ?
C35 C34 C29 122.1(10) . . ?
C35 C34 C33 120.5(7) . . ?
C34 C35 C1 121.2(6) . 2_554 ?
C34 C35 C1 121.2(6) 3 2_554 ?
C34 C35 C34 117.5(12) 3 . ?
O3 C36 C12 118.8(8) . . ?
O4 C36 O3 123.0(9) . . ?
O4 C36 C12 118.2(8) . . ?
C1B C1A H1A 120.4 . . ?
C1B C1A C1N 119.2(15) . . ?
C1N C1A H1A 120.4 . . ?
C1A C1B H1B 119.2 . . ?
C1C C1B C1A 121.6(15) . . ?
C1C C1B H1B 119.2 . . ?
C1B C1C H1C 120.3 . . ?
C1B C1C C1D 119.4(14) . . ?
C1D C1C H1C 120.3 . . ?
C1C C1D C1E 121.2(15) . . ?
C1C C1D C1O 119.7(13) . . ?
C1E C1D C1O 119.1(13) . . ?
C1D C1E H1E 119.7 . . ?
C1F C1E C1D 120.7(15) . . ?
C1F C1E H1E 119.7 . . ?
C1E C1F H1F 119.8 . . ?
C1E C1F C1G 120.3(14) . . ?
C1G C1F H1F 119.8 . . ?
C1H C1G C1F 121.2(15) . . ?
C1H C1G C1P 119.2(13) . . ?
C1P C1G C1F 119.6(13) . . ?
C1G C1H H1H 119.8 . . ?
C1I C1H C1G 120.5(15) . . ?
C1I C1H H1H 119.8 . . ?
C1H C1I H1I 119.8 . . ?
C1J C1I C1H 120.3(14) . . ?
C1J C1I H1I 119.8 . . ?
C1I C1J H1J 120.2 . . ?
C1I C1J C1K 119.6(14) . . ?
C1K C1J H1J 120.2 . . ?
C1J C1K C1L 119.7(18) . . ?
C1J C1K C1P 120.0(14) . . ?
C1P C1K C1L 118.4(14) . . ?
C1K C1L H1L 119.6 . . ?
C1M C1L C1K 120.7(15) . . ?
C1M C1L H1L 119.6 . . ?
C1L C1M H1M 119.8 . . ?
C1L C1M C1N 120.5(14) . . ?
C1N C1M H1M 119.8 . . ?
C1A C1N C1M 119.7(17) . . ?
C1A C1N C1O 120.1(13) . . ?
C1M C1N C1O 119.3(13) . . ?
C1N C1O C1D 119.7(11) . . ?
C1P C1O C1D 120.3(12) . . ?
C1P C1O C1N 119.6(12) . . ?
C1K C1P C1G 119.6(12) . . ?
C1O C1P C1G 119.7(11) . . ?
C1O C1P C1K 120.6(12) . . ?

loop_
_geom_bond_atom_site_label_1
_geom_bond_atom_site_label_2
_geom_bond_distance
_geom_bond_site_symmetry_2
_geom_bond_publ_flag
Co1 Co2 2.737(2) . ?
Co1 O1 2.038(8) 3 ?
Co1 O1 2.038(8) . ?
Co1 O3 2.005(7) . ?
Co1 O3 2.005(7) 3 ?
Co1 N1 2.093(10) . ?
Co2 O2 2.010(8) 3 ?
Co2 O2 2.010(8) . ?
Co2 O4 2.016(6) 3 ?
Co2 O4 2.016(6) . ?
Co2 N2 2.020(10) . ?
O1 C18 1.252(12) . ?
O2 C18 1.271(12) . ?
O3 C36 1.271(11) . ?
O4 C36 1.243(11) . ?
N1 C11 1.291(11) . ?
N1 C11 1.291(11) 3 ?
N2 C25 1.334(11) 3 ?
N2 C25 1.334(11) . ?
C1 C2 1.3904(11) 3 ?
C1 C2 1.3904(11) . ?
C1 C35 1.530(16) 2 ?
C2 C3 1.3904(11) . ?
C2 C7 1.3908(11) . ?
C3 H3 0.9277 . ?
C3 C4 1.3899(11) . ?
C4 H4 0.9299 . ?
C4 C5 1.3902(11) . ?
C5 H5 0.9301 . ?
C5 C6 1.3898(11) . ?
C6 H6 0.9293 . ?
C6 C7 1.3900(10) . ?
C7 C8 1.3903(10) . ?
C8 C9 1.496(14) . ?
C9 C10 1.3900(11) 3 ?
C9 C10 1.3900(11) . ?
C10 H10 0.9300 . ?
C10 C11 1.3897(11) . ?
C11 H11 0.9300 . ?
C12 C13 1.3893(11) . ?
C12 C17 1.3895(11) . ?
C12 C36 1.440(12) . ?
C13 H13 0.9304 . ?
C13 C14 1.3895(11) . ?
C14 H14 0.9285 . ?
C14 C15 1.3896(11) . ?
C15 C15 1.494(16) 3_655 ?
C15 C16 1.3899(11) . ?
C16 H16 0.9279 . ?
C16 C17 1.3899(11) . ?
C17 H17 0.9297 . ?
C18 C19 1.478(14) . ?
C19 C20 1.3899(11) . ?
C19 C24 1.3897(11) . ?
C20 H20 0.9300 . ?
C20 C21 1.3899(11) . ?
C21 H21 0.9300 . ?
C21 C22 1.3900(11) . ?
C22 C22 1.338(17) 3_565 ?
C22 C23 1.3896(11) . ?
C23 H23 0.9272 . ?
C23 C24 1.3897(11) . ?
C24 H24 0.9315 . ?
C25 H25 0.9300 . ?
C25 C26 1.3899(11) . ?
C26 H26 0.9300 . ?
C26 C27 1.3898(10) . ?
C27 C28 1.5301(11) . ?
C28 C29 1.3904(11) . ?
C28 C29 1.3905(11) 3 ?
C29 C30 1.3904(11) . ?
C29 C34 1.3905(11) . ?
C30 H30 0.9290 . ?
C30 C31 1.3898(11) . ?
C31 H31 0.9300 . ?
C31 C32 1.3903(11) . ?
C32 H32 0.9300 . ?
C32 C33 1.3900(11) . ?
C33 H33 0.9286 . ?
C33 C34 1.3902(11) . ?
C34 C35 1.3901(10) . ?
C1A H1A 0.9300 . ?
C1A C1B 1.410(12) . ?
C1A C1N 1.419(11) . ?
C1B H1B 0.9300 . ?
C1B C1C 1.409(11) . ?
C1C H1C 0.9300 . ?
C1C C1D 1.424(11) . ?
C1D C1E 1.429(11) . ?
C1D C1O 1.429(11) . ?
C1E H1E 0.9300 . ?
C1E C1F 1.405(11) . ?
C1F H1F 0.9300 . ?
C1F C1G 1.432(11) . ?
C1G C1H 1.422(11) . ?
C1G C1P 1.428(11) . ?
C1H H1H 0.9300 . ?
C1H C1I 1.415(11) . ?
C1I H1I 0.9300 . ?
C1I C1J 1.412(11) . ?
C1J H1J 0.9300 . ?
C1J C1K 1.421(11) . ?
C1K C1L 1.429(11) . ?
C1K C1P 1.428(11) . ?
C1L H1L 0.9300 . ?
C1L C1M 1.405(11) . ?
C1M H1M 0.9300 . ?
C1M C1N 1.425(11) . ?
C1N C1O 1.428(11) . ?
C1O C1P 1.425(10) . ?

loop_
_geom_torsion_atom_site_label_1
_geom_torsion_atom_site_label_2
_geom_torsion_atom_site_label_3
_geom_torsion_atom_site_label_4
_geom_torsion
_geom_torsion_site_symmetry_1
_geom_torsion_site_symmetry_2
_geom_torsion_site_symmetry_3
_geom_torsion_site_symmetry_4
_geom_torsion_publ_flag
Co1 O1 C18 O2 0.000(7) . . . . ?
Co1 O1 C18 C19 180.000(4) . . . . ?
Co1 O3 C36 O4 0.000(5) . . . . ?
Co1 O3 C36 C12 180.000(3) . . . . ?
Co1 N1 C11 C10 180.000(3) . . . . ?
Co2 O2 C18 O1 0.000(8) . . . . ?
Co2 O2 C18 C19 180.000(4) . . . . ?
Co2 O4 C36 O3 0.000(5) . . . . ?
Co2 O4 C36 C12 180.000(3) . . . . ?
Co2 N2 C25 C26 180.000(2) . . . . ?
O1 C18 C19 C20 0.000(6) . . . . ?
O1 C18 C19 C24 180.000(6) . . . . ?
O2 C18 C19 C20 180.000(6) . . . . ?
O2 C18 C19 C24 0.000(7) . . . . ?
N2 C25 C26 C27 0.000(4) . . . . ?
C1 C2 C3 C4 180.000(6) . . . . ?
C1 C2 C7 C6 180.000(5) . . . . ?
C1 C2 C7 C8 0.000(3) . . . . ?
C2 C1 C2 C3 180.000(3) 3 . . . ?
C2 C1 C2 C7 0.000(5) 3 . . . ?
C2 C3 C4 C5 0.000(10) . . . . ?
C2 C7 C8 C7 0.000(2) . . . 3 ?
C2 C7 C8 C9 180.000(3) . . . . ?
C3 C2 C7 C6 0.000(5) . . . . ?
C3 C2 C7 C8 180.000(3) . . . . ?
C3 C4 C5 C6 0.000(6) . . . . ?
C4 C5 C6 C7 0.000(3) . . . . ?
C5 C6 C7 C2 0.000(5) . . . . ?
C5 C6 C7 C8 180.000(4) . . . . ?
C6 C7 C8 C7 180.000(6) . . . 3 ?
C6 C7 C8 C9 0.000(3) . . . . ?
C7 C2 C3 C4 0.000(4) . . . . ?
C7 C8 C9 C10 -90.000(2) 3 . . . ?
C7 C8 C9 C10 90.000(3) . . . . ?
C7 C8 C9 C10 90.000(3) 3 . . 3 ?
C7 C8 C9 C10 -90.000(2) . . . 3 ?
C8 C9 C10 C11 180.000(4) . . . . ?
C9 C10 C11 N1 0.000(5) . . . . ?
C10 C9 C10 C11 0.000(4) 3 . . . ?
C11 N1 C11 C10 0.000(6) 3 . . . ?
C12 C13 C14 C15 0.000(3) . . . . ?
C13 C12 C17 C16 0.000(5) . . . . ?
C13 C12 C36 O3 0.000(5) . . . . ?
C13 C12 C36 O4 180.000(3) . . . . ?
C13 C14 C15 C15 180.000(2) . . . 3_655 ?
C13 C14 C15 C16 0.000(4) . . . . ?
C14 C15 C16 C17 0.000(2) . . . . ?
C15 C15 C16 C17 180.000(3) 3_655 . . . ?
C15 C16 C17 C12 0.000(3) . . . . ?
C17 C12 C13 C14 0.000(4) . . . . ?
C17 C12 C36 O3 180.000(3) . . . . ?
C17 C12 C36 O4 0.000(4) . . . . ?
C18 C19 C20 C21 180.000(5) . . . . ?
C18 C19 C24 C23 180.000(5) . . . . ?
C19 C20 C21 C22 0.000(9) . . . . ?
C20 C19 C24 C23 0.000(8) . . . . ?
C20 C21 C22 C22 180.000(6) . . . 3_565 ?
C20 C21 C22 C23 0.000(7) . . . . ?
C21 C22 C23 C24 0.000(3) . . . . ?
C22 C22 C23 C24 180.000(5) 3_565 . . . ?
C22 C23 C24 C19 0.000(5) . . . . ?
C24 C19 C20 C21 0.000(5) . . . . ?
C25 N2 C25 C26 0.000(4) 3 . . . ?
C25 C26 C27 C26 0.000(1) . . . 3 ?
C25 C26 C27 C28 180.000(3) . . . . ?
C26 C27 C28 C29 -90.000(1) . . . 3 ?
C26 C27 C28 C29 -90.000(2) 3 . . . ?
C26 C27 C28 C29 90.000(2) 3 . . 3 ?
C26 C27 C28 C29 90.000(2) . . . . ?
C27 C28 C29 C30 0.000(1) . . . . ?
C27 C28 C29 C34 180.000(2) . . . . ?
C28 C29 C30 C31 180.000(4) . . . . ?
C28 C29 C34 C33 180.000(2) . . . . ?
C28 C29 C34 C35 0.000(2) . . . . ?
C29 C28 C29 C30 180.000(3) 3 . . . ?
C29 C28 C29 C34 0.000(3) 3 . . . ?
C29 C30 C31 C32 0.000(6) . . . . ?
C29 C34 C35 C1 180.000(2) . . . 2_554 ?
C29 C34 C35 C34 0.000(1) . . . 3 ?
C30 C29 C34 C33 0.000(3) . . . . ?
C30 C29 C34 C35 180.000(2) . . . . ?
C30 C31 C32 C33 0.000(4) . . . . ?
C31 C32 C33 C34 0.000(2) . . . . ?
C32 C33 C34 C29 0.000(3) . . . . ?
C32 C33 C34 C35 180.000(3) . . . . ?
C33 C34 C35 C1 0.000(1) . . . 2_554 ?
C33 C34 C35 C34 180.000(4) . . . 3 ?
C34 C29 C30 C31 0.000(4) . . . . ?
C35 C1 C2 C3 0.000(2) 2 . . . ?
C35 C1 C2 C7 180.000(3) 2 . . . ?
C36 C12 C13 C14 180.000(4) . . . . ?
C36 C12 C17 C16 180.000(3) . . . . ?
C1A C1B C1C C1D 1(2) . . . . ?
C1A C1N C1O C1D -1(7) . . . . ?
C1A C1N C1O C1P 172(4) . . . . ?
C1B C1A C1N C1M 174(3) . . . . ?
C1B C1A C1N C1O 5(5) . . . . ?
C1B C1C C1D C1E -179(4) . . . . ?
C1B C1C C1D C1O 4(5) . . . . ?
C1C C1D C1E C1F -179(4) . . . . ?
C1C C1D C1O C1N -4(7) . . . . ?
C1C C1D C1O C1P -176(4) . . . . ?
C1D C1E C1F C1G -3(8) . . . . ?
C1D C1O C1P C1G -6(8) . . . . ?
C1D C1O C1P C1K 178(4) . . . . ?
C1E C1D C1O C1N 179(5) . . . . ?
C1E C1D C1O C1P 6(8) . . . . ?
C1E C1F C1G C1H -175(5) . . . . ?
C1E C1F C1G C1P 3(7) . . . . ?
C1F C1G C1H C1I 175(5) . . . . ?
C1F C1G C1P C1K 177(4) . . . . ?
C1F C1G C1P C1O 1(7) . . . . ?
C1G C1H C1I C1J 5(8) . . . . ?
C1H C1G C1P C1K -4(7) . . . . ?
C1H C1G C1P C1O 180(5) . . . . ?
C1H C1I C1J C1K 1(7) . . . . ?
C1I C1J C1K C1L -173(4) . . . . ?
C1I C1J C1K C1P -9(7) . . . . ?
C1J C1K C1L C1M 170(5) . . . . ?
C1J C1K C1P C1G 10(7) . . . . ?
C1J C1K C1P C1O -174(5) . . . . ?
C1K C1L C1M C1N 3(7) . . . . ?
C1L C1K C1P C1G 175(4) . . . . ?
C1L C1K C1P C1O -10(7) . . . . ?
C1L C1M C1N C1A -176(4) . . . . ?
C1L C1M C1N C1O -7(7) . . . . ?
C1M C1N C1O C1D -170(5) . . . . ?
C1M C1N C1O C1P 3(7) . . . . ?
C1N C1A C1B C1C -5(2) . . . . ?
C1N C1O C1P C1G -179(4) . . . . ?
C1N C1O C1P C1K 6(7) . . . . ?
C1O C1D C1E C1F -1(8) . . . . ?
C1P C1G C1H C1I -3(8) . . . . ?
C1P C1K C1L C1M 5(7) . . . . ?

loop_
_smtbx_masks_void_nr
_smtbx_masks_void_average_x
_smtbx_masks_void_average_y
_smtbx_masks_void_average_z
_smtbx_masks_void_volume
_smtbx_masks_void_count_electrons
_smtbx_masks_void_content
1 -0.044 -0.284 0.250 2296.9 285.2 '16 CH3OH'
2 -0.267 -0.736 0.750 2296.9 286.2 '16 CH3OH'
